data_4116526
loop_
_publ_author_name
'Kazumasa Honda'
'Fusae Nakanishi'
'Neil Feeder'

_publ_contact_author_address
;
 National Institute of Materials and Chemical Research
 Tsukuba,  Ibaraki 305-8565
 Japan
;
_publ_contact_author_email honda@nimc.go.jp
_publ_contact_author_fax '(81) 298 54 4627'
_publ_contact_author_name 'Dr Kazumasa Honda'
_publ_contact_author_phone '(81) 298 54 4625'
_publ_section_title
;
 Kinetic and Mechanistic Study on Single-Crystal-to-Single-Crystal
 Photodimerization of 2-Benzyl-5-benzylidenecyclopentanone Utilizing X-ray
 Diffraction
;
_journal_name_full 'Journal of the American Chemical Society'
_journal_page_first 8246
_journal_page_last 8250
_journal_paper_doi 10.1021/ja991386k
_journal_volume 121
_journal_year 1999
_chemical_formula_moiety 'C19 H18 O '
_chemical_formula_sum 'C19 H18 O'
_chemical_formula_weight 262.35
_chemical_melting_point 404
_space_group_IT_number 61
_symmetry_cell_setting orthorhombic
_symmetry_Int_Tables_number 61
_symmetry_space_group_name_Hall '-P 2ac 2ab'
_symmetry_space_group_name_H-M 'P b c a'
_audit_creation_date 'Wed Mar 18 20:50:42 1998'
_audit_creation_method 'from TEXRAY.INF file'
_audit_update_record '98-08-13 updated by K. HONDA'
_cell_angle_alpha 90
_cell_angle_beta 90
_cell_angle_gamma 90
_cell_formula_units_Z 8
_cell_length_a 31.333(2)
_cell_length_b 10.7715(7)
_cell_length_c 8.677(2)
_cell_measurement_reflns_used 15
_cell_measurement_temperature 273
_cell_measurement_theta_max 13.6
_cell_measurement_theta_min 10.4
_cell_volume 2928.5(7)
_computing_cell_refinement 'CAD4 diffractometer control (Enraf-Nonius, 1989)'
_computing_data_collection 'CAD4 diffractometer control (Enraf-Nonius, 1989)'
_computing_data_reduction 'TEXSAN PROCESS (Molecular Structure Corporation, 1994)'
_computing_publication_material 'TEXSAN FINISH (Molecular Structure Corporation, 1998)'
_computing_structure_refinement 'TEXSAN LS (Molecular Structure Corporation, 1994)'
_computing_structure_solution 'SHELXS86 (Sheldrick, 1985)'
_diffrn_ambient_temperature 273
_diffrn_measurement_device_type 'Enraf-Nonius CAD4'
_diffrn_measurement_method \w
_diffrn_orient_matrix_UB_11 -0.00078
_diffrn_orient_matrix_UB_12 0.07450
_diffrn_orient_matrix_UB_13 0.06877
_diffrn_orient_matrix_UB_21 0.03173
_diffrn_orient_matrix_UB_22 -0.00400
_diffrn_orient_matrix_UB_23 0.01141
_diffrn_orient_matrix_UB_31 0.00336
_diffrn_orient_matrix_UB_32 0.05528
_diffrn_orient_matrix_UB_33 -0.09182
_diffrn_radiation_detector 'scintillation counter'
_diffrn_radiation_monochromator graphite
_diffrn_radiation_source 'fine focus Enraf-Nonius Mo tube'
_diffrn_radiation_type 'Mo K\a'
_diffrn_radiation_wavelength 0.71073
_diffrn_reflns_av_R_equivalents 0.000
_diffrn_reflns_av_sigmaI/netI 0.122
_diffrn_reflns_limit_h_max 36
_diffrn_reflns_limit_h_min 0
_diffrn_reflns_limit_k_max 12
_diffrn_reflns_limit_k_min 0
_diffrn_reflns_limit_l_max 10
_diffrn_reflns_limit_l_min 0
_diffrn_reflns_number 2580
_diffrn_reflns_reduction_process 'Lp corrections applied'
_diffrn_reflns_theta_max 25.0
_diffrn_reflns_theta_min 1.0
_diffrn_standards_decay_% -0.50
_diffrn_standards_interval_time 60
_diffrn_standards_number 3
_exptl_absorpt_coefficient_mu 0.071
_exptl_absorpt_correction_type none
_exptl_crystal_colour 'clear colourless'
_exptl_crystal_density_diffrn 1.190
_exptl_crystal_description plate
_exptl_crystal_F_000 1120.00
_exptl_crystal_size_max 0.50
_exptl_crystal_size_mid 0.37
_exptl_crystal_size_min 0.32
_refine_diff_density_max 0.15
_refine_diff_density_min -0.24
_refine_ls_extinction_method none
_refine_ls_goodness_of_fit_ref 1.406
_refine_ls_hydrogen_treatment refall
_refine_ls_matrix_type full
_refine_ls_number_constraints 0
_refine_ls_number_parameters 253
_refine_ls_number_reflns 1522
_refine_ls_number_restraints 0
_refine_ls_R_factor_all 0.1434
_refine_ls_R_factor_gt 0.0606
_refine_ls_shift/su_max 0.0475
_refine_ls_structure_factor_coef F
_refine_ls_weighting_details 'w = 1/[\s^2^(Fo) + 0.00063|Fo|^2^]'
_refine_ls_weighting_scheme calc
_refine_ls_wR_factor_all 0.0819
_refine_ls_wR_factor_ref 0.0669
_reflns_number_gt 1522
_reflns_number_total 2580
_reflns_observed_criterion >1.0sigma(I)
_cod_data_source_file ja991386k_7.cif
_cod_data_source_block B317@273K
_cod_original_cell_volume 2928.6(7)
_cod_original_formula_sum 'C19 H18 O '
_cod_database_code 4116526

loop_
_symmetry_equiv_pos_as_xyz
x,y,z
1/2+x,1/2-y,-z
-x,1/2+y,1/2-z
1/2-x,-y,1/2+z
-x,-y,-z
1/2-x,1/2+y,z
x,1/2-y,1/2+z
1/2+x,y,1/2-z

loop_
_atom_site_label
_atom_site_type_symbol
_atom_site_fract_x
_atom_site_fract_y
_atom_site_fract_z
_atom_site_U_iso_or_equiv
_atom_site_adp_type
_atom_site_occupancy
_atom_site_calc_flag
O1 O 0.04227(7) 0.2369(3) 0.0134(3) 0.0800(9) Uani 1.00 d
C1 C 0.0417(1) 0.3205(3) 0.1075(4) 0.0513(10) Uani 1.00 d
C2 C 0.0803(1) 0.3754(3) 0.1857(4) 0.050(1) Uani 1.00 d
C3 C 0.0652(1) 0.5027(3) 0.2356(5) 0.055(1) Uani 1.00 d
C4 C 0.0172(1) 0.4901(3) 0.2676(4) 0.0490(10) Uani 1.00 d
C5 C 0.00277(10) 0.3824(3) 0.1685(3) 0.0424(9) Uani 1.00 d
C6 C 0.1217(1) 0.3677(5) 0.0959(5) 0.062(1) Uani 1.00 d
C7 C 0.1605(1) 0.3924(3) 0.1925(4) 0.056(1) Uani 1.00 d
C8 C 0.1778(1) 0.3024(5) 0.2884(5) 0.072(1) Uani 1.00 d
C9 C 0.2128(2) 0.3255(6) 0.3803(6) 0.088(2) Uani 1.00 d
C10 C 0.2309(1) 0.4404(7) 0.3760(6) 0.101(2) Uani 1.00 d
C11 C 0.2150(1) 0.5336(5) 0.2804(6) 0.089(2) Uani 1.00 d
C12 C 0.1794(1) 0.5072(4) 0.1920(5) 0.071(1) Uani 1.00 d
C13 C -0.0355(1) 0.3352(3) 0.1394(4) 0.0474(10) Uani 1.00 d
C14 C -0.07760(10) 0.3699(3) 0.1966(4) 0.0464(9) Uani 1.00 d
C15 C -0.0853(1) 0.4586(4) 0.3102(4) 0.057(1) Uani 1.00 d
C16 C -0.1256(1) 0.4837(4) 0.3631(5) 0.067(1) Uani 1.00 d
C17 C -0.1599(1) 0.4217(4) 0.3021(5) 0.075(1) Uani 1.00 d
C18 C -0.1540(1) 0.3342(4) 0.1892(6) 0.072(1) Uani 1.00 d
C19 C -0.1134(1) 0.3081(4) 0.1377(5) 0.062(1) Uani 1.00 d
H1 H 0.082(1) 0.326(3) 0.277(5) 0.07(1) Uiso 1.00 d
H2 H 0.082(1) 0.534(3) 0.324(4) 0.07(1) Uiso 1.00 d
H3 H 0.071(1) 0.561(3) 0.147(4) 0.06(1) Uiso 1.00 d
H4 H -0.001(1) 0.573(3) 0.246(4) 0.064(9) Uiso 1.00 d
H5 H 0.0120(9) 0.467(3) 0.381(4) 0.045(8) Uiso 1.00 d
H6 H 0.124(1) 0.291(3) 0.067(4) 0.06(1) Uiso 1.00 d
H7 H 0.119(1) 0.444(4) -0.003(6) 0.13(2) Uiso 1.00 d
H8 H 0.169(1) 0.222(4) 0.290(5) 0.08(1) Uiso 1.00 d
H9 H 0.227(1) 0.256(4) 0.453(5) 0.11(1) Uiso 1.00 d
H10 H 0.254(2) 0.450(4) 0.429(6) 0.13(2) Uiso 1.00 d
H11 H 0.231(2) 0.645(6) 0.279(7) 0.19(2) Uiso 1.00 d
H12 H 0.166(1) 0.564(4) 0.127(5) 0.11(2) Uiso 1.00 d
H13 H -0.0338(9) 0.262(3) 0.074(4) 0.063(10) Uiso 1.00 d
H14 H -0.0642(10) 0.505(3) 0.355(4) 0.054(10) Uiso 1.00 d
H15 H -0.131(1) 0.543(4) 0.448(5) 0.10(1) Uiso 1.00 d
H16 H -0.187(1) 0.439(3) 0.337(4) 0.07(1) Uiso 1.00 d
H17 H -0.180(1) 0.292(4) 0.141(5) 0.10(1) Uiso 1.00 d
H18 H -0.108(1) 0.247(4) 0.060(4) 0.08(1) Uiso 1.00 d

loop_
_atom_site_aniso_label
_atom_site_aniso_U_11
_atom_site_aniso_U_22
_atom_site_aniso_U_33
_atom_site_aniso_U_12
_atom_site_aniso_U_13
_atom_site_aniso_U_23
O1 0.065(2) 0.086(2) 0.089(2) -0.004(2) 0.008(2) -0.048(2)
C1 0.054(2) 0.052(2) 0.048(2) -0.003(2) 0.003(2) -0.008(2)
C2 0.046(2) 0.057(2) 0.045(2) 0.002(2) -0.001(2) -0.001(2)
C3 0.053(2) 0.057(2) 0.056(2) -0.004(2) 0.001(2) -0.010(2)
C4 0.052(2) 0.050(2) 0.045(2) 0.005(2) -0.004(2) -0.008(2)
C5 0.047(2) 0.043(2) 0.037(2) 0.002(1) -0.003(1) -0.004(2)
C6 0.051(2) 0.071(3) 0.063(2) -0.001(2) 0.012(2) -0.013(2)
C7 0.042(2) 0.068(2) 0.058(2) 0.004(2) 0.009(2) -0.007(2)
C8 0.065(3) 0.077(3) 0.073(3) 0.013(2) 0.011(2) 0.000(3)
C9 0.070(3) 0.121(4) 0.073(3) 0.033(3) 0.000(3) 0.003(3)
C10 0.041(2) 0.169(6) 0.093(4) 0.027(3) -0.009(3) -0.039(4)
C11 0.046(2) 0.113(4) 0.107(4) -0.005(2) 0.002(2) -0.017(3)
C12 0.051(2) 0.082(3) 0.079(3) -0.001(2) 0.001(2) 0.003(3)
C13 0.051(2) 0.044(2) 0.047(2) 0.003(2) 0.001(2) -0.004(2)
C14 0.048(2) 0.043(2) 0.048(2) 0.003(1) -0.006(2) 0.008(2)
C15 0.055(2) 0.061(2) 0.056(2) 0.008(2) -0.006(2) 0.000(2)
C16 0.059(2) 0.077(3) 0.066(3) 0.018(2) -0.001(2) 0.003(2)
C17 0.055(3) 0.088(3) 0.084(3) 0.020(2) 0.016(3) 0.023(3)
C18 0.053(2) 0.071(3) 0.093(3) -0.001(2) -0.002(2) 0.015(3)
C19 0.056(2) 0.053(2) 0.076(3) 0.001(2) -0.008(2) 0.001(2)

loop_
_atom_type_symbol
_atom_type_description
_atom_type_scat_dispersion_real
_atom_type_scat_dispersion_imag
_atom_type_scat_source
O O 0.011 0.006
;International Tables for Crystallography
(1992, Vol. C, Tables 4.2.6.8 and 6.1.1.1)
;
C C 0.003 0.002
;International Tables for Crystallography
(1992, Vol. C, Tables 4.2.6.8 and 6.1.1.1)
;
H H 0.000 0.000
;International Tables for Crystallography
(1992, Vol. C, Table 6.1.1.2)
;

loop_
_geom_angle_atom_site_label_1
_geom_angle_atom_site_label_2
_geom_angle_atom_site_label_3
_geom_angle
_geom_angle_site_symmetry_1
_geom_angle_site_symmetry_2
_geom_angle_site_symmetry_3
_geom_angle_publ_flag
O1 C1 C2 125.6(3) 1_555 1_555 1_555 yes
O1 C1 C5 125.6(3) 1_555 1_555 1_555 yes
C2 C1 C5 108.8(3) 1_555 1_555 1_555 yes
C1 C2 C3 103.5(3) 1_555 1_555 1_555 yes
C1 C2 C6 115.7(3) 1_555 1_555 1_555 yes
C1 C2 H1 102(1) 1_555 1_555 1_555 no
C3 C2 C6 117.6(3) 1_555 1_555 1_555 yes
C3 C2 H1 106(2) 1_555 1_555 1_555 no
C6 C2 H1 109(1) 1_555 1_555 1_555 no
C2 C3 C4 106.1(3) 1_555 1_555 1_555 yes
C2 C3 H2 111(2) 1_555 1_555 1_555 no
C2 C3 H3 106(1) 1_555 1_555 1_555 no
C4 C3 H2 113(2) 1_555 1_555 1_555 no
C4 C3 H3 112(1) 1_555 1_555 1_555 no
H2 C3 H3 106(2) 1_555 1_555 1_555 no
C3 C4 C5 104.9(3) 1_555 1_555 1_555 yes
C3 C4 H4 114(1) 1_555 1_555 1_555 no
C3 C4 H5 110(1) 1_555 1_555 1_555 no
C5 C4 H4 111(1) 1_555 1_555 1_555 no
C5 C4 H5 107(1) 1_555 1_555 1_555 no
H4 C4 H5 106(2) 1_555 1_555 1_555 no
C1 C5 C4 107.4(3) 1_555 1_555 1_555 yes
C1 C5 C13 120.2(3) 1_555 1_555 1_555 yes
C4 C5 C13 132.3(3) 1_555 1_555 1_555 yes
C2 C6 C7 113.4(3) 1_555 1_555 1_555 yes
C2 C6 H6 105(2) 1_555 1_555 1_555 no
C2 C6 H7 105(2) 1_555 1_555 1_555 no
C7 C6 H6 106(2) 1_555 1_555 1_555 no
C7 C6 H7 110(2) 1_555 1_555 1_555 no
H6 C6 H7 117(3) 1_555 1_555 1_555 no
C6 C7 C8 121.9(4) 1_555 1_555 1_555 yes
C6 C7 C12 120.5(4) 1_555 1_555 1_555 yes
C8 C7 C12 117.5(4) 1_555 1_555 1_555 yes
C7 C8 C9 122.2(5) 1_555 1_555 1_555 yes
C7 C8 H8 123(2) 1_555 1_555 1_555 no
C9 C8 H8 114(2) 1_555 1_555 1_555 no
C8 C9 C10 118.7(5) 1_555 1_555 1_555 yes
C8 C9 H9 123(2) 1_555 1_555 1_555 no
C10 C9 H9 117(2) 1_555 1_555 1_555 no
C9 C10 C11 121.4(5) 1_555 1_555 1_555 yes
C9 C10 H10 115(3) 1_555 1_555 1_555 no
C11 C10 H10 122(3) 1_555 1_555 1_555 no
C10 C11 C12 118.0(5) 1_555 1_555 1_555 yes
C7 C12 C11 122.1(5) 1_555 1_555 1_555 yes
C7 C12 H12 113(2) 1_555 1_555 1_555 no
C11 C12 H12 124(2) 1_555 1_555 1_555 no
C5 C13 C14 130.9(3) 1_555 1_555 1_555 yes
C5 C13 H13 111(1) 1_555 1_555 1_555 no
C14 C13 H13 117(1) 1_555 1_555 1_555 no
C13 C14 C15 124.9(3) 1_555 1_555 1_555 yes
C13 C14 C19 118.5(3) 1_555 1_555 1_555 yes
C15 C14 C19 116.5(3) 1_555 1_555 1_555 yes
C14 C15 C16 122.0(4) 1_555 1_555 1_555 yes
C14 C15 H14 123(1) 1_555 1_555 1_555 no
C16 C15 H14 114(2) 1_555 1_555 1_555 no
C15 C16 C17 119.8(4) 1_555 1_555 1_555 yes
C15 C16 H15 121(2) 1_555 1_555 1_555 no
C17 C16 H15 118(2) 1_555 1_555 1_555 no
C16 C17 C18 120.4(4) 1_555 1_555 1_555 yes
C16 C17 H16 119(2) 1_555 1_555 1_555 no
C18 C17 H16 120(2) 1_555 1_555 1_555 no
C17 C18 C19 119.7(4) 1_555 1_555 1_555 yes
C17 C18 H17 120(2) 1_555 1_555 1_555 no
C19 C18 H17 120(2) 1_555 1_555 1_555 no
C14 C19 C18 121.6(4) 1_555 1_555 1_555 yes
C14 C19 H18 116(2) 1_555 1_555 1_555 no
C18 C19 H18 122(2) 1_555 1_555 1_555 no

loop_
_geom_bond_atom_site_label_1
_geom_bond_atom_site_label_2
_geom_bond_distance
_geom_bond_site_symmetry_1
_geom_bond_site_symmetry_2
_geom_bond_publ_flag
O1 C1 1.216(4) 1_555 1_555 yes
C1 C2 1.506(4) 1_555 1_555 yes
C1 C5 1.488(4) 1_555 1_555 yes
C2 C3 1.514(5) 1_555 1_555 yes
C2 C6 1.515(5) 1_555 1_555 yes
C3 C4 1.535(5) 1_555 1_555 yes
C4 C5 1.513(4) 1_555 1_555 yes
C5 C13 1.328(4) 1_555 1_555 yes
C6 C7 1.500(5) 1_555 1_555 yes
C7 C8 1.388(5) 1_555 1_555 yes
C7 C12 1.372(5) 1_555 1_555 yes
C8 C9 1.378(6) 1_555 1_555 yes
C9 C10 1.363(7) 1_555 1_555 yes
C10 C11 1.394(8) 1_555 1_555 yes
C11 C12 1.384(6) 1_555 1_555 yes
C13 C14 1.457(4) 1_555 1_555 yes
C14 C15 1.394(5) 1_555 1_555 yes
C14 C19 1.400(5) 1_555 1_555 yes
C15 C16 1.372(5) 1_555 1_555 yes
C16 C17 1.370(6) 1_555 1_555 yes
C17 C18 1.372(6) 1_555 1_555 yes
C18 C19 1.379(5) 1_555 1_555 yes

loop_
_geom_contact_atom_site_label_1
_geom_contact_atom_site_label_2
_geom_contact_distance
_geom_contact_site_symmetry_1
_geom_contact_site_symmetry_2
_geom_contact_publ_flag
C5 C14 2.533(4) 1_555 1_555 no
C5 C15 3.129(5) 1_555 1_555 no

loop_
_geom_torsion_atom_site_label_1
_geom_torsion_atom_site_label_2
_geom_torsion_atom_site_label_3
_geom_torsion_atom_site_label_4
_geom_torsion
_geom_torsion_site_symmetry_1
_geom_torsion_site_symmetry_2
_geom_torsion_site_symmetry_3
_geom_torsion_site_symmetry_4
_geom_torsion_publ_flag
O1 C1 C2 C3 157.7(4) 1_555 1_555 1_555 1_555 no
O1 C1 C2 C6 27.5(6) 1_555 1_555 1_555 1_555 no
O1 C1 C5 C4 -173.5(3) 1_555 1_555 1_555 1_555 no
O1 C1 C5 C13 10.6(5) 1_555 1_555 1_555 1_555 no
C1 C2 C3 C4 30.6(4) 1_555 1_555 1_555 1_555 no
C1 C2 C6 C7 -165.0(3) 1_555 1_555 1_555 1_555 no
C1 C5 C4 C3 10.7(3) 1_555 1_555 1_555 1_555 no
C1 C5 C13 C14 173.3(3) 1_555 1_555 1_555 1_555 no
C2 C1 C5 C4 8.5(4) 1_555 1_555 1_555 1_555 no
C2 C1 C5 C13 -167.5(3) 1_555 1_555 1_555 1_555 no
C2 C3 C4 C5 -25.9(4) 1_555 1_555 1_555 1_555 no
C2 C6 C7 C8 79.3(5) 1_555 1_555 1_555 1_555 no
C2 C6 C7 C12 -98.8(4) 1_555 1_555 1_555 1_555 no
C3 C2 C1 C5 -24.3(4) 1_555 1_555 1_555 1_555 no
C3 C2 C6 C7 72.0(5) 1_555 1_555 1_555 1_555 no
C3 C4 C5 C13 -174.0(4) 1_555 1_555 1_555 1_555 no
C4 C3 C2 C6 159.6(3) 1_555 1_555 1_555 1_555 no
C4 C5 C13 C14 -1.5(6) 1_555 1_555 1_555 1_555 no
C5 C1 C2 C6 -154.5(3) 1_555 1_555 1_555 1_555 no
C5 C13 C14 C15 -6.1(6) 1_555 1_555 1_555 1_555 no
C5 C13 C14 C19 175.8(3) 1_555 1_555 1_555 1_555 no
C6 C7 C8 C9 -178.3(4) 1_555 1_555 1_555 1_555 no
C6 C7 C12 C11 179.6(4) 1_555 1_555 1_555 1_555 no
C7 C8 C9 C10 -0.3(6) 1_555 1_555 1_555 1_555 no
C7 C12 C11 C10 -2.1(6) 1_555 1_555 1_555 1_555 no
C8 C7 C12 C11 1.3(6) 1_555 1_555 1_555 1_555 no
C8 C9 C10 C11 -0.4(7) 1_555 1_555 1_555 1_555 no
C9 C8 C7 C12 -0.1(6) 1_555 1_555 1_555 1_555 no
C9 C10 C11 C12 1.6(7) 1_555 1_555 1_555 1_555 no
C13 C14 C15 C16 -177.5(3) 1_555 1_555 1_555 1_555 no
C13 C14 C19 C18 178.5(3) 1_555 1_555 1_555 1_555 no
C14 C15 C16 C17 -0.9(6) 1_555 1_555 1_555 1_555 no
C14 C19 C18 C17 -0.7(6) 1_555 1_555 1_555 1_555 no
C15 C14 C19 C18 0.2(5) 1_555 1_555 1_555 1_555 no
C15 C16 C17 C18 0.4(6) 1_555 1_555 1_555 1_555 no
C16 C15 C14 C19 0.6(5) 1_555 1_555 1_555 1_555 no
C16 C17 C18 C19 0.4(6) 1_555 1_555 1_555 1_555 no
